data_4002012
loop_
_publ_author_name
'Macaluso, Robin T.'
'Nakatsuji, Satoru'
'Kuga, Kentaro'
'Thomas, Evan Lyle'
'Machida, Yo'
'Maeno, Yoshiteru'
'Fisk, Zachary'
'Chan, Julia Y.'

_publ_section_title
;
 Crystal Structure and Physical Properties of Polymorphs of LnAlB4(Ln =
 Yb, Lu)
;
_journal_issue 8
_journal_name_full 'Chemistry of Materials'
_journal_page_first 1918
_journal_paper_doi 10.1021/cm062244+
_journal_volume 19
_journal_year 2007
_chemical_formula_moiety 'Yb Al B4'
_chemical_formula_sum 'Al B4 Yb'
_chemical_formula_weight 243.26
_chemical_name_systematic
; 
 ? 
;
_space_group_IT_number 55
_symmetry_cell_setting orthorhombic
_symmetry_space_group_name_Hall '-P 2 2ab'
_symmetry_space_group_name_H-M 'P b a m'
_atom_sites_solution_primary direct
_atom_sites_solution_secondary difmap
_audit_creation_method SHELXL-97
_cell_angle_alpha 90.00
_cell_angle_beta 90.00
_cell_angle_gamma 90.00
_cell_formula_units_Z 4
_cell_length_a 5.9220(2)
_cell_length_b 11.4730(3)
_cell_length_c 3.5060(5)
_cell_measurement_temperature 298(2)
_cell_volume 238.21(4)
_computing_cell_refinement 'Denzo and Scalepack (Otwinowski & Minor, 1997)'
_computing_data_collection 'COLLECT (Nonius, 2000)'
_computing_data_reduction 'Denzo and Scalepack (Otwinowski & Minor, 1997)'
_computing_publication_material 'SHELXL-97 (Sheldrick, 1997)'
_computing_structure_refinement 'SHELXL-97 (Sheldrick, 1997)'
_computing_structure_solution 'SHELXS-97 (Sheldrick, 1990)'
_diffrn_ambient_temperature 298(2)
_diffrn_measured_fraction_theta_full 0.993
_diffrn_measured_fraction_theta_max 0.993
_diffrn_measurement_device_type KappaCCD
_diffrn_measurement_method ' \w scans \k offsets'
_diffrn_radiation_monochromator graphite
_diffrn_radiation_source 'fine-focus sealed tube'
_diffrn_radiation_type MoK\a
_diffrn_radiation_wavelength 0.71073
_diffrn_reflns_av_R_equivalents 0.1817
_diffrn_reflns_av_sigmaI/netI 0.0920
_diffrn_reflns_limit_h_max 9
_diffrn_reflns_limit_h_min -8
_diffrn_reflns_limit_k_max 18
_diffrn_reflns_limit_k_min -18
_diffrn_reflns_limit_l_max 5
_diffrn_reflns_limit_l_min -5
_diffrn_reflns_number 3856
_diffrn_reflns_theta_full 34.94
_diffrn_reflns_theta_max 34.94
_diffrn_reflns_theta_min 3.55
_diffrn_standards_decay_% none
_exptl_absorpt_coefficient_mu 29.414
_exptl_absorpt_correction_T_max 0.3210
_exptl_absorpt_correction_T_min 0.3210
_exptl_absorpt_correction_type multi-scan
_exptl_absorpt_process_details 'HKL Scalepack (Otwinowski & Minor 1997)'
_exptl_crystal_colour silver
_exptl_crystal_density_diffrn 5.087
_exptl_crystal_density_method 'not measured'
_exptl_crystal_description 'plate-shaped fragment'
_exptl_crystal_F_000 309
_exptl_crystal_size_max 0.05
_exptl_crystal_size_mid 0.05
_exptl_crystal_size_min 0.05
_refine_diff_density_max 6.406
_refine_diff_density_min -10.539
_refine_diff_density_rms 1.089
_refine_ls_extinction_coef 0.037(4)
_refine_ls_extinction_expression Fc^*^=kFc[1+0.001xFc^2^\l^3^/sin(2\q)]^-1/4^
_refine_ls_extinction_method SHELXL
_refine_ls_goodness_of_fit_ref 0.996
_refine_ls_hydrogen_treatment none
_refine_ls_matrix_type full
_refine_ls_number_parameters 38
_refine_ls_number_reflns 591
_refine_ls_number_restraints 0
_refine_ls_restrained_S_all 0.996
_refine_ls_R_factor_all 0.0573
_refine_ls_R_factor_gt 0.0530
_refine_ls_shift/su_max 0.000
_refine_ls_shift/su_mean 0.000
_refine_ls_structure_factor_coef Fsqd
_refine_ls_weighting_details 'calc w=1/[\s^2^(Fo^2^)+(0.1000P)^2^+0.0000P] where P=(Fo^2^+2Fc^2^)/3'
_refine_ls_weighting_scheme calc
_refine_ls_wR_factor_gt 0.1368
_refine_ls_wR_factor_ref 0.1423
_reflns_number_gt 519
_reflns_number_total 591
_reflns_threshold_expression >2sigma(I)
_cod_data_source_file cm062244%2Bsi20060915_025740.cif
_cod_data_source_block shelxl
_cod_database_code 4002012

loop_
_symmetry_equiv_pos_as_xyz
'x, y, z'
'-x, -y, z'
'x+1/2, -y+1/2, -z'
'-x+1/2, y+1/2, -z'
'-x, -y, -z'
'x, y, -z'
'-x-1/2, y-1/2, z'
'x-1/2, -y-1/2, z'

loop_
_atom_site_label
_atom_site_type_symbol
_atom_site_fract_x
_atom_site_fract_y
_atom_site_fract_z
_atom_site_U_iso_or_equiv
_atom_site_adp_type
_atom_site_occupancy
_atom_site_symmetry_multiplicity
_atom_site_calc_flag
_atom_site_refinement_flags
Yb1 Yb 0.12940(5) 0.15043(3) 0.0000 0.0055(3) Uani 1 2 d S
Al1 Al 0.1387(4) 0.4096(3) 0.0000 0.0050(6) Uani 1 2 d S
B1 B 0.2893(18) 0.3126(9) 0.5000 0.0063(16) Uani 1 2 d S
B2 B 0.3659(18) 0.4701(12) 0.5000 0.006(2) Uani 1 2 d S
B3 B 0.384(2) 0.0468(11) 0.5000 0.010(2) Uani 1 2 d S
B4 B 0.474(2) 0.1943(10) 0.5000 0.0087(18) Uani 1 2 d S

loop_
_atom_site_aniso_label
_atom_site_aniso_U_11
_atom_site_aniso_U_22
_atom_site_aniso_U_33
_atom_site_aniso_U_23
_atom_site_aniso_U_13
_atom_site_aniso_U_12
Yb1 0.0081(4) 0.0022(4) 0.0062(3) 0.000 0.000 0.00019(9)
Al1 0.0079(13) 0.0018(14) 0.0053(12) 0.000 0.000 -0.0017(8)
B1 0.006(4) 0.004(4) 0.009(4) 0.000 0.000 0.004(3)
B2 0.010(5) 0.002(5) 0.006(4) 0.000 0.000 -0.004(3)
B3 0.011(5) 0.005(6) 0.013(5) 0.000 0.000 -0.003(3)
B4 0.015(5) 0.004(5) 0.007(3) 0.000 0.000 0.000(4)

loop_
_atom_type_symbol
_atom_type_description
_atom_type_scat_dispersion_real
_atom_type_scat_dispersion_imag
_atom_type_scat_source
Al Al 0.0645 0.0514 'International Tables Vol C Tables 4.2.6.8 and 6.1.1.4'
B B 0.0013 0.0007 'International Tables Vol C Tables 4.2.6.8 and 6.1.1.4'
Yb Yb -0.3850 5.5486 'International Tables Vol C Tables 4.2.6.8 and 6.1.1.4'

loop_
_geom_angle_atom_site_label_1
_geom_angle_atom_site_label_2
_geom_angle_atom_site_label_3
_geom_angle
_geom_angle_site_symmetry_1
_geom_angle_site_symmetry_3
B3 Yb1 B3 84.8(4) . 1_554
B3 Yb1 B4 93.6(3) . 3_456
B3 Yb1 B4 161.7(4) 1_554 3_456
B3 Yb1 B4 161.7(4) . 3_455
B3 Yb1 B4 93.6(3) 1_554 3_455
B4 Yb1 B4 82.3(3) 3_456 3_455
B3 Yb1 B1 160.2(3) . 3_455
B3 Yb1 B1 93.8(3) 1_554 3_455
B4 Yb1 B1 93.7(2) 3_456 3_455
B4 Yb1 B1 37.9(4) 3_455 3_455
B3 Yb1 B1 93.8(3) . 3_456
B3 Yb1 B1 160.2(3) 1_554 3_456
B4 Yb1 B1 37.9(4) 3_456 3_456
B4 Yb1 B1 93.7(2) 3_455 3_456
B1 Yb1 B1 80.8(3) 3_455 3_456
B3 Yb1 B2 94.6(3) . 7_654
B3 Yb1 B2 37.8(3) 1_554 7_654
B4 Yb1 B2 160.0(4) 3_456 7_654
B4 Yb1 B2 95.1(3) 3_455 7_654
B1 Yb1 B2 73.0(3) 3_455 7_654
B1 Yb1 B2 123.1(3) 3_456 7_654
B3 Yb1 B2 37.8(3) . 7_655
B3 Yb1 B2 94.6(3) 1_554 7_655
B4 Yb1 B2 95.1(3) 3_456 7_655
B4 Yb1 B2 160.0(4) 3_455 7_655
B1 Yb1 B2 123.1(3) 3_455 7_655
B1 Yb1 B2 73.0(3) 3_456 7_655
B2 Yb1 B2 80.5(4) 7_654 7_655
B3 Yb1 B2 122.3(4) . 3_455
B3 Yb1 B2 70.5(4) 1_554 3_455
B4 Yb1 B2 124.5(3) 3_456 3_455
B4 Yb1 B2 73.6(3) 3_455 3_455
B1 Yb1 B2 40.2(4) 3_455 3_455
B1 Yb1 B2 94.0(3) 3_456 3_455
B2 Yb1 B2 37.1(4) 7_654 3_455
B2 Yb1 B2 91.98(14) 7_655 3_455
B3 Yb1 B2 70.5(4) . 3_456
B3 Yb1 B2 122.3(4) 1_554 3_456
B4 Yb1 B2 73.6(3) 3_456 3_456
B4 Yb1 B2 124.5(3) 3_455 3_456
B1 Yb1 B2 94.0(3) 3_455 3_456
B1 Yb1 B2 40.2(4) 3_456 3_456
B2 Yb1 B2 91.98(14) 7_654 3_456
B2 Yb1 B2 37.1(4) 7_655 3_456
B2 Yb1 B2 80.1(3) 3_455 3_456
B3 Yb1 B1 71.1(3) . .
B3 Yb1 B1 122.9(3) 1_554 .
B4 Yb1 B1 40.5(4) 3_456 .
B4 Yb1 B1 95.0(3) 3_455 .
B1 Yb1 B1 124.66(19) 3_455 .
B1 Yb1 B1 74.61(18) 3_456 .
B2 Yb1 B1 158.9(3) 7_654 .
B2 Yb1 B1 95.8(2) 7_655 .
B2 Yb1 B1 163.6(3) 3_455 .
B2 Yb1 B1 97.6(2) 3_456 .
B3 Yb1 B1 122.9(3) . 1_554
B3 Yb1 B1 71.1(3) 1_554 1_554
B4 Yb1 B1 95.0(3) 3_456 1_554
B4 Yb1 B1 40.5(4) 3_455 1_554
B1 Yb1 B1 74.61(18) 3_455 1_554
B1 Yb1 B1 124.66(19) 3_456 1_554
B2 Yb1 B1 95.8(2) 7_654 1_554
B2 Yb1 B1 158.9(3) 7_655 1_554
B2 Yb1 B1 97.6(2) 3_455 1_554
B2 Yb1 B1 163.6(3) 3_456 1_554
B1 Yb1 B1 80.0(3) . 1_554
B1 Al1 B1 101.7(4) . 1_554
B1 Al1 B2 48.0(4) . .
B1 Al1 B2 120.4(4) 1_554 .
B1 Al1 B2 120.4(4) . 1_554
B1 Al1 B2 48.0(4) 1_554 1_554
B2 Al1 B2 98.4(4) . 1_554
B1 Al1 B4 119.7(5) . 3_455
B1 Al1 B4 47.9(4) 1_554 3_455
B2 Al1 B4 164.7(5) . 3_455
B2 Al1 B4 80.0(4) 1_554 3_455
B1 Al1 B4 47.9(4) . 3_456
B1 Al1 B4 119.7(5) 1_554 3_456
B2 Al1 B4 80.0(4) . 3_456
B2 Al1 B4 164.7(5) 1_554 3_456
B4 Al1 B4 97.5(5) 3_455 3_456
B1 Al1 B3 77.0(3) . 7_665
B1 Al1 B3 158.0(5) 1_554 7_665
B2 Al1 B3 43.2(4) . 7_665
B2 Al1 B3 113.3(5) 1_554 7_665
B4 Al1 B3 151.0(4) 3_455 7_665
B4 Al1 B3 76.0(4) 3_456 7_665
B1 Al1 B3 158.0(5) . 7_664
B1 Al1 B3 77.0(3) 1_554 7_664
B2 Al1 B3 113.3(5) . 7_664
B2 Al1 B3 43.2(4) 1_554 7_664
B4 Al1 B3 76.0(4) 3_455 7_664
B4 Al1 B3 151.0(4) 3_456 7_664
B3 Al1 B3 95.9(5) 7_665 7_664
B1 Al1 B3 158.5(4) . 3_455
B1 Al1 B3 77.3(3) 1_554 3_455
B2 Al1 B3 150.2(5) . 3_455
B2 Al1 B3 75.3(4) 1_554 3_455
B4 Al1 B3 44.4(4) 3_455 3_455
B4 Al1 B3 113.5(4) 3_456 3_455
B3 Al1 B3 111.9(2) 7_665 3_455
B3 Al1 B3 43.3(6) 7_664 3_455
B1 Al1 B3 77.3(3) . 3_456
B1 Al1 B3 158.5(4) 1_554 3_456
B2 Al1 B3 75.3(4) . 3_456
B2 Al1 B3 150.2(5) 1_554 3_456
B4 Al1 B3 113.5(4) 3_455 3_456
B4 Al1 B3 44.4(4) 3_456 3_456
B3 Al1 B3 43.3(6) 7_665 3_456
B3 Al1 B3 111.9(2) 7_664 3_456
B3 Al1 B3 95.7(5) 3_455 3_456
B1 Al1 Al1 129.1(2) . 5_565
B1 Al1 Al1 129.1(2) 1_554 5_565
B2 Al1 Al1 97.2(3) . 5_565
B2 Al1 Al1 97.2(3) 1_554 5_565
B4 Al1 Al1 98.1(3) 3_455 5_565
B4 Al1 Al1 98.1(3) 3_456 5_565
B3 Al1 Al1 56.0(3) 7_665 5_565
B3 Al1 Al1 56.0(3) 7_664 5_565
B3 Al1 Al1 55.9(3) 3_455 5_565
B3 Al1 Al1 55.9(3) 3_456 5_565
B1 Al1 Yb1 61.0(3) . .
B1 Al1 Yb1 61.0(3) 1_554 .
B2 Al1 Yb1 108.1(3) . .
B2 Al1 Yb1 108.1(3) 1_554 .
B4 Al1 Yb1 58.8(3) 3_455 .
B4 Al1 Yb1 58.8(3) 3_456 .
B3 Al1 Yb1 131.8(2) 7_665 .
B3 Al1 Yb1 131.8(2) 7_664 .
B3 Al1 Yb1 101.5(3) 3_455 .
B3 Al1 Yb1 101.5(3) 3_456 .
Al1 Al1 Yb1 140.57(14) 5_565 .
B4 B1 B2 127.0(8) . .
B4 B1 B4 126.5(7) . 3_456
B2 B1 B4 106.5(6) . 3_456
B4 B1 Al1 129.1(2) . .
B2 B1 Al1 67.6(3) . .
B4 B1 Al1 68.1(3) 3_456 .
B4 B1 Al1 129.1(2) . 1_556
B2 B1 Al1 67.6(3) . 1_556
B4 B1 Al1 68.1(3) 3_456 1_556
Al1 B1 Al1 101.7(4) . 1_556
B4 B1 Yb1 69.8(4) . 3_556
B2 B1 Yb1 70.5(4) . 3_556
B4 B1 Yb1 138.66(16) 3_456 3_556
Al1 B1 Yb1 136.0(5) . 3_556
Al1 B1 Yb1 73.36(16) 1_556 3_556
B4 B1 Yb1 69.8(4) . 3
B2 B1 Yb1 70.5(4) . 3
B4 B1 Yb1 138.66(16) 3_456 3
Al1 B1 Yb1 73.36(16) . 3
Al1 B1 Yb1 136.0(5) 1_556 3
Yb1 B1 Yb1 80.8(3) 3_556 3
B4 B1 Yb1 71.8(5) . .
B2 B1 Yb1 138.3(2) . .
B4 B1 Yb1 67.9(3) 3_456 .
Al1 B1 Yb1 72.54(17) . .
Al1 B1 Yb1 134.2(5) 1_556 .
Yb1 B1 Yb1 141.5(4) 3_556 .
Yb1 B1 Yb1 87.08(14) 3 .
B4 B1 Yb1 71.8(5) . 1_556
B2 B1 Yb1 138.3(2) . 1_556
B4 B1 Yb1 67.9(3) 3_456 1_556
Al1 B1 Yb1 134.2(5) . 1_556
Al1 B1 Yb1 72.55(17) 1_556 1_556
Yb1 B1 Yb1 87.08(14) 3_556 1_556
Yb1 B1 Yb1 141.5(4) 3 1_556
Yb1 B1 Yb1 80.0(3) . 1_556
B3 B2 B2 125.9(13) 7_665 5_666
B3 B2 B1 106.7(7) 7_665 .
B2 B2 B1 127.5(11) 5_666 .
B3 B2 Al1 69.8(3) 7_665 1_556
B2 B2 Al1 130.7(2) 5_666 1_556
B1 B2 Al1 64.4(4) . 1_556
B3 B2 Al1 69.8(3) 7_665 .
B2 B2 Al1 130.7(2) 5_666 .
B1 B2 Al1 64.4(4) . .
Al1 B2 Al1 98.4(4) 1_556 .
B3 B2 Yb1 67.6(5) 7_665 7_666
B2 B2 Yb1 71.8(6) 5_666 7_666
B1 B2 Yb1 137.9(2) . 7_666
Al1 B2 Yb1 75.25(19) 1_556 7_666
Al1 B2 Yb1 136.4(5) . 7_666
B3 B2 Yb1 67.6(5) 7_665 7_665
B2 B2 Yb1 71.8(6) 5_666 7_665
B1 B2 Yb1 137.9(2) . 7_665
Al1 B2 Yb1 136.4(5) 1_556 7_665
Al1 B2 Yb1 75.25(19) . 7_665
Yb1 B2 Yb1 80.5(4) 7_666 7_665
B3 B2 Yb1 138.75(18) 7_665 3_556
B2 B2 Yb1 71.1(6) 5_666 3_556
B1 B2 Yb1 69.3(4) . 3_556
Al1 B2 Yb1 72.2(2) 1_556 3_556
Al1 B2 Yb1 131.9(6) . 3_556
Yb1 B2 Yb1 88.02(14) 7_666 3_556
Yb1 B2 Yb1 142.9(4) 7_665 3_556
B3 B2 Yb1 138.75(18) 7_665 3
B2 B2 Yb1 71.1(6) 5_666 3
B1 B2 Yb1 69.3(4) . 3
Al1 B2 Yb1 131.9(6) 1_556 3
Al1 B2 Yb1 72.2(2) . 3
Yb1 B2 Yb1 142.9(4) 7_666 3
Yb1 B2 Yb1 88.02(14) 7_665 3
Yb1 B2 Yb1 80.1(3) 3_556 3
B2 B3 B3 111.2(12) 7_655 5_656
B2 B3 B4 138.3(9) 7_655 .
B3 B3 B4 110.6(11) 5_656 .
B2 B3 Al1 67.0(5) 7_655 7_655
B3 B3 Al1 68.5(5) 5_656 7_655
B4 B3 Al1 130.8(3) . 7_655
B2 B3 Al1 67.0(5) 7_655 7_656
B3 B3 Al1 68.5(5) 5_656 7_656
B4 B3 Al1 130.8(3) . 7_656
Al1 B3 Al1 95.9(5) 7_655 7_656
B2 B3 Al1 131.0(3) 7_655 3_556
B3 B3 Al1 68.2(5) 5_656 3_556
B4 B3 Al1 66.8(4) . 3_556
Al1 B3 Al1 136.7(6) 7_655 3_556
Al1 B3 Al1 68.1(2) 7_656 3_556
B2 B3 Al1 131.0(3) 7_655 3
B3 B3 Al1 68.2(5) 5_656 3
B4 B3 Al1 66.8(4) . 3
Al1 B3 Al1 68.1(2) 7_655 3
Al1 B3 Al1 136.7(6) 7_656 3
Al1 B3 Al1 95.7(5) 3_556 3
B2 B3 Yb1 74.6(4) 7_655 1_556
B3 B3 Yb1 137.6(2) 5_656 1_556
B4 B3 Yb1 74.9(5) . 1_556
Al1 B3 Yb1 140.5(6) 7_655 1_556
Al1 B3 Yb1 76.76(17) 7_656 1_556
Al1 B3 Yb1 76.91(16) 3_556 1_556
Al1 B3 Yb1 140.6(5) 3 1_556
B2 B3 Yb1 74.6(4) 7_655 .
B3 B3 Yb1 137.6(2) 5_656 .
B4 B3 Yb1 74.9(5) . .
Al1 B3 Yb1 76.76(17) 7_655 .
Al1 B3 Yb1 140.5(6) 7_656 .
Al1 B3 Yb1 140.6(5) 3_556 .
Al1 B3 Yb1 76.91(16) 3 .
Yb1 B3 Yb1 84.8(4) 1_556 .
B1 B4 B3 123.6(9) . .
B1 B4 B1 131.3(7) . 3_556
B3 B4 B1 105.1(7) . 3_556
B1 B4 Al1 131.3(2) . 3
B3 B4 Al1 68.8(4) . 3
B1 B4 Al1 64.0(3) 3_556 3
B1 B4 Al1 131.3(2) . 3_556
B3 B4 Al1 68.8(4) . 3_556
B1 B4 Al1 64.0(3) 3_556 3_556
Al1 B4 Al1 97.5(5) 3 3_556
B1 B4 Yb1 72.3(5) . 3_556
B3 B4 Yb1 137.9(2) . 3_556
B1 B4 Yb1 71.6(3) 3_556 3_556
Al1 B4 Yb1 133.8(5) 3 3_556
Al1 B4 Yb1 72.72(17) 3_556 3_556
B1 B4 Yb1 72.3(5) . 3
B3 B4 Yb1 137.9(2) . 3
B1 B4 Yb1 71.6(3) 3_556 3
Al1 B4 Yb1 72.72(17) 3 3
Al1 B4 Yb1 133.8(5) 3_556 3
Yb1 B4 Yb1 82.3(3) 3_556 3
B1 B4 Yb1 71.0(5) . .
B3 B4 Yb1 66.4(4) . .
B1 B4 Yb1 137.5(2) 3_556 .
Al1 B4 Yb1 74.71(17) 3 .
Al1 B4 Yb1 134.3(5) 3_556 .
Yb1 B4 Yb1 143.3(5) 3_556 .
Yb1 B4 Yb1 87.63(16) 3 .
B1 B4 Yb1 71.0(5) . 1_556
B3 B4 Yb1 66.4(4) . 1_556
B1 B4 Yb1 137.5(2) 3_556 1_556
Al1 B4 Yb1 134.3(5) 3 1_556
Al1 B4 Yb1 74.71(17) 3_556 1_556
Yb1 B4 Yb1 87.63(16) 3_556 1_556
Yb1 B4 Yb1 143.3(5) 3 1_556
Yb1 B4 Yb1 79.6(3) . 1_556

loop_
_geom_bond_atom_site_label_1
_geom_bond_atom_site_label_2
_geom_bond_distance
_geom_bond_site_symmetry_2
Yb1 B3 2.600(10) .
Yb1 B3 2.600(10) 1_554
Yb1 B4 2.663(9) 3_456
Yb1 B4 2.663(9) 3_455
Yb1 B1 2.704(8) 3_455
Yb1 B1 2.704(8) 3_456
Yb1 B2 2.712(10) 7_654
Yb1 B2 2.712(10) 7_655
Yb1 B2 2.724(9) 3_455
Yb1 B2 2.724(9) 3_456
Yb1 B1 2.726(9) .
Yb1 B1 2.726(9) 1_554
Al1 B1 2.260(7) .
Al1 B1 2.260(7) 1_554
Al1 B2 2.316(7) .
Al1 B2 2.316(7) 1_554
Al1 B4 2.332(9) 3_455
Al1 B4 2.332(9) 3_456
Al1 B3 2.361(9) 7_665
Al1 B3 2.361(9) 7_664
Al1 B3 2.365(9) 3_455
Al1 B3 2.365(9) 3_456
Al1 Al1 2.647(6) 5_565
B1 B4 1.74(2) .
B1 B2 1.863(18) .
B1 B4 1.867(18) 3_456
B1 Al1 2.260(7) 1_556
B1 Yb1 2.704(8) 3_556
B1 Yb1 2.704(8) 3
B1 Yb1 2.726(9) 1_556
B2 B3 1.723(14) 7_665
B2 B2 1.73(2) 5_666
B2 Al1 2.316(7) 1_556
B2 Yb1 2.712(10) 7_666
B2 Yb1 2.712(10) 7_665
B2 Yb1 2.724(9) 3_556
B2 Yb1 2.724(9) 3
B3 B2 1.723(14) 7_655
B3 B3 1.74(3) 5_656
B3 B4 1.774(17) .
B3 Al1 2.361(9) 7_655
B3 Al1 2.361(9) 7_656
B3 Al1 2.365(9) 3_556
B3 Al1 2.365(9) 3
B3 Yb1 2.600(10) 1_556
B4 B1 1.867(18) 3_556
B4 Al1 2.332(9) 3
B4 Al1 2.332(9) 3_556
B4 Yb1 2.663(9) 3_556
B4 Yb1 2.663(9) 3
B4 Yb1 2.738(9) 1_556
